data_7232609
loop_
_publ_author_name
'Shi, Le'
'Shen, Fu-Xing'
'Shao, Dong'
'Zhang, Yi-Quan'
'Wang, Xin-Yi'

_publ_section_title
;
 Syntheses, structures, and magnetic properties of three two-dimensional
 cobalt(ii) single-ion magnets with a CoIIN4X2 octahedral geometry
;
_journal_issue 20
_journal_name_full CrystEngComm
_journal_page_first 3176
_journal_paper_doi 10.1039/C9CE00030E
_journal_volume 21
_journal_year 2019
_chemical_formula_sum 'C20 H16 Br2 Co N4 S2'
_chemical_formula_weight 595.24
_space_group_crystal_system orthorhombic
_space_group_IT_number 56
_space_group_name_Hall '-P 2ab 2ac'
_space_group_name_H-M_alt 'P c c n'
_symmetry_space_group_name_Hall '-P 2ab 2ac'
_symmetry_space_group_name_H-M 'P c c n'
_atom_sites_solution_hydrogens geom
_audit_creation_method SHELXL-2014/7
_audit_update_record
;
2019-04-07 deposited with the CCDC.    2019-04-15 downloaded from the CCDC.
;
_cell_angle_alpha 90
_cell_angle_beta 90
_cell_angle_gamma 90
_cell_formula_units_Z 4
_cell_length_a 17.7131(9)
_cell_length_b 7.5346(4)
_cell_length_c 16.1950(8)
_cell_measurement_reflns_used 9255
_cell_measurement_temperature 296(2)
_cell_measurement_theta_max 27.42
_cell_measurement_theta_min 2.94
_cell_volume 2161.40(19)
_computing_structure_refinement 'SHELXL-2014/7 (Sheldrick, 2014)'
_diffrn_ambient_temperature 296(2)
_diffrn_measured_fraction_theta_full 0.995
_diffrn_measured_fraction_theta_max 0.996
_diffrn_measurement_device_type 'Bruker APEX-II CCD'
_diffrn_radiation_type MoK\a
_diffrn_radiation_wavelength 0.71073
_diffrn_reflns_av_R_equivalents 0.0513
_diffrn_reflns_av_unetI/netI 0.0275
_diffrn_reflns_Laue_measured_fraction_full 0.995
_diffrn_reflns_Laue_measured_fraction_max 0.996
_diffrn_reflns_limit_h_max 20
_diffrn_reflns_limit_h_min -22
_diffrn_reflns_limit_k_max 9
_diffrn_reflns_limit_k_min -9
_diffrn_reflns_limit_l_max 20
_diffrn_reflns_limit_l_min -20
_diffrn_reflns_number 17113
_diffrn_reflns_point_group_measured_fraction_full 0.995
_diffrn_reflns_point_group_measured_fraction_max 0.996
_diffrn_reflns_theta_full 25.242
_diffrn_reflns_theta_max 27.425
_diffrn_reflns_theta_min 2.938
_exptl_absorpt_coefficient_mu 4.699
_exptl_absorpt_correction_T_max 0.7456
_exptl_absorpt_correction_T_min 0.4350
_exptl_absorpt_correction_type multi-scan
_exptl_absorpt_process_details 'Higashi, T. (1995)'
_exptl_crystal_colour pink
_exptl_crystal_density_diffrn 1.829
_exptl_crystal_description block
_exptl_crystal_F_000 1172
_exptl_crystal_size_max 0.250
_exptl_crystal_size_mid 0.230
_exptl_crystal_size_min 0.210
_refine_diff_density_max 0.487
_refine_diff_density_min -0.518
_refine_diff_density_rms 0.087
_refine_ls_extinction_method none
_refine_ls_goodness_of_fit_ref 1.070
_refine_ls_hydrogen_treatment constr
_refine_ls_matrix_type full
_refine_ls_number_parameters 132
_refine_ls_number_reflns 2458
_refine_ls_number_restraints 0
_refine_ls_restrained_S_all 1.070
_refine_ls_R_factor_all 0.0301
_refine_ls_R_factor_gt 0.0257
_refine_ls_shift/su_max 0.001
_refine_ls_shift/su_mean 0.000
_refine_ls_structure_factor_coef Fsqd
_refine_ls_weighting_details 'w=1/[\s^2^(Fo^2^)+(0.0248P)^2^+2.8020P] where P=(Fo^2^+2Fc^2^)/3'
_refine_ls_weighting_scheme calc
_refine_ls_wR_factor_gt 0.0643
_refine_ls_wR_factor_ref 0.0669
_reflns_Friedel_coverage 0.000
_reflns_number_gt 2195
_reflns_number_total 2458
_reflns_threshold_expression 'I > 2\s(I)'
_cod_data_source_file c9ce00030e2.cif
_cod_data_source_block '[Co(dps)2Br2]'
_cod_depositor_comments 'Adding full bibliography for 7232609--7232610.cif.'
_cod_database_code 7232609
_shelx_shelxl_version_number 2014/7
_shelx_space_group_comment
;
The symmetry employed for this shelxl refinement is uniquely defined
by the following loop, which should always be used as a source of
symmetry information in preference to the above space-group names.
They are only intended as comments.
;
_shelx_estimated_absorpt_t_min 0.386
_shelx_estimated_absorpt_t_max 0.439

loop_
_space_group_symop_operation_xyz
'x, y, z'
'-x+1/2, -y+1/2, z'
'x+1/2, -y, -z+1/2'
'-x, y+1/2, -z+1/2'
'-x, -y, -z'
'x-1/2, y-1/2, -z'
'-x-1/2, y, z-1/2'
'x, -y-1/2, z-1/2'

loop_
_atom_site_label
_atom_site_type_symbol
_atom_site_fract_x
_atom_site_fract_y
_atom_site_fract_z
_atom_site_U_iso_or_equiv
_atom_site_adp_type
_atom_site_occupancy
_atom_site_site_symmetry_order
_atom_site_calc_flag
_atom_site_refinement_flags_posn
_atom_site_refinement_flags_adp
_atom_site_refinement_flags_occupancy
Br1 Br 0.34873(2) 0.99980(3) 0.68571(2) 0.02328(9) Uani 1 1 d . . .
Co1 Co 0.2500 0.7500 0.68276(2) 0.01553(10) Uani 1 2 d S T P
S1 S 0.46216(3) 0.30929(9) 0.40221(4) 0.03149(16) Uani 1 1 d . . .
N1 N 0.31398(10) 0.6090(2) 0.58599(11) 0.0191(4) Uani 1 1 d . . .
N2 N 0.31869(10) -0.1089(2) 0.27337(11) 0.0178(4) Uani 1 1 d . . .
C9 C 0.39359(12) -0.0909(3) 0.26120(13) 0.0204(4) Uani 1 1 d . . .
H9 H 0.4165 -0.1649 0.2227 0.024 Uiso 1 1 calc R U .
C5 C 0.32786(13) 0.4354(3) 0.59479(13) 0.0219(4) Uani 1 1 d . . .
H5 H 0.3064 0.3764 0.6394 0.026 Uiso 1 1 calc R U .
C10 C 0.43829(13) 0.0299(3) 0.30213(14) 0.0226(5) Uani 1 1 d . . .
H10 H 0.4897 0.0371 0.2911 0.027 Uiso 1 1 calc R U .
C3 C 0.40176(12) 0.4232(3) 0.47182(13) 0.0214(4) Uani 1 1 d . . .
C8 C 0.28862(13) -0.0079(3) 0.33300(14) 0.0219(5) Uani 1 1 d . . .
H8 H 0.2375 -0.0210 0.3445 0.026 Uiso 1 1 calc R U .
C1 C 0.34410(12) 0.6901(3) 0.52013(13) 0.0221(4) Uani 1 1 d . . .
H1 H 0.3359 0.8112 0.5137 0.027 Uiso 1 1 calc R U .
C6 C 0.40500(12) 0.1414(3) 0.36043(12) 0.0192(4) Uani 1 1 d . . .
C7 C 0.32908(13) 0.1141(3) 0.37817(13) 0.0230(5) Uani 1 1 d . . .
H7 H 0.3058 0.1779 0.4203 0.028 Uiso 1 1 calc R U .
C4 C 0.37257(13) 0.3393(3) 0.54071(14) 0.0241(5) Uani 1 1 d . . .
H4 H 0.3828 0.2201 0.5506 0.029 Uiso 1 1 calc R U .
C2 C 0.38690(13) 0.6027(3) 0.46102(13) 0.0238(5) Uani 1 1 d . . .
H2 H 0.4052 0.6630 0.4151 0.029 Uiso 1 1 calc R U .

loop_
_atom_site_aniso_label
_atom_site_aniso_U_11
_atom_site_aniso_U_22
_atom_site_aniso_U_33
_atom_site_aniso_U_23
_atom_site_aniso_U_13
_atom_site_aniso_U_12
Br1 0.02170(14) 0.01815(13) 0.02999(14) 0.00322(8) -0.00057(8) -0.00211(8)
Co1 0.0171(2) 0.01455(19) 0.01494(19) 0.000 0.000 0.00169(15)
S1 0.0225(3) 0.0428(4) 0.0292(3) -0.0216(3) 0.0082(2) -0.0112(3)
N1 0.0211(9) 0.0194(9) 0.0167(8) -0.0002(7) 0.0004(7) 0.0007(7)
N2 0.0177(8) 0.0198(9) 0.0159(8) -0.0021(7) 0.0015(7) -0.0014(7)
C9 0.0186(10) 0.0225(11) 0.0201(10) -0.0059(8) 0.0030(8) 0.0005(8)
C5 0.0287(11) 0.0196(10) 0.0173(10) -0.0011(8) 0.0031(9) 0.0002(9)
C10 0.0152(10) 0.0314(12) 0.0210(10) -0.0054(9) 0.0019(8) -0.0012(9)
C3 0.0200(10) 0.0278(11) 0.0165(9) -0.0083(9) 0.0000(8) -0.0050(9)
C8 0.0170(10) 0.0297(13) 0.0190(10) -0.0042(8) 0.0042(8) -0.0027(9)
C1 0.0243(11) 0.0224(11) 0.0197(10) 0.0028(9) -0.0011(8) -0.0004(9)
C6 0.0195(10) 0.0241(11) 0.0141(9) -0.0052(8) -0.0002(8) -0.0017(9)
C7 0.0191(10) 0.0313(12) 0.0187(10) -0.0090(9) 0.0028(8) -0.0001(9)
C4 0.0307(12) 0.0208(11) 0.0209(10) -0.0044(9) 0.0022(9) 0.0027(9)
C2 0.0249(11) 0.0312(12) 0.0152(10) 0.0008(9) 0.0009(8) -0.0069(9)

loop_
_atom_type_symbol
_atom_type_description
_atom_type_scat_dispersion_real
_atom_type_scat_dispersion_imag
_atom_type_scat_source
C C 0.0033 0.0016 'International Tables Vol C Tables 4.2.6.8 and 6.1.1.4'
H H 0.0000 0.0000 'International Tables Vol C Tables 4.2.6.8 and 6.1.1.4'
N N 0.0061 0.0033 'International Tables Vol C Tables 4.2.6.8 and 6.1.1.4'
S S 0.1246 0.1234 'International Tables Vol C Tables 4.2.6.8 and 6.1.1.4'
Co Co 0.3494 0.9721 'International Tables Vol C Tables 4.2.6.8 and 6.1.1.4'
Br Br -0.2901 2.4595 'International Tables Vol C Tables 4.2.6.8 and 6.1.1.4'

loop_
_geom_angle_atom_site_label_1
_geom_angle_atom_site_label_2
_geom_angle_atom_site_label_3
_geom_angle
_geom_angle_site_symmetry_1
_geom_angle_site_symmetry_3
N2 Co1 N2 95.51(9) 8_566 7_666
N2 Co1 N1 176.67(7) 8_566 2_565
N2 Co1 N1 87.51(7) 7_666 2_565
N2 Co1 N1 87.51(7) 8_566 .
N2 Co1 N1 176.67(7) 7_666 .
N1 Co1 N1 89.50(9) 2_565 .
N2 Co1 Br1 87.99(5) 8_566 .
N2 Co1 Br1 90.58(5) 7_666 .
N1 Co1 Br1 90.58(5) 2_565 .
N1 Co1 Br1 90.94(5) . .
N2 Co1 Br1 90.58(5) 8_566 2_565
N2 Co1 Br1 87.99(5) 7_666 2_565
N1 Co1 Br1 90.94(5) 2_565 2_565
N1 Co1 Br1 90.58(5) . 2_565
Br1 Co1 Br1 177.870(19) . 2_565
C6 S1 C3 104.20(10) . .
C5 N1 C1 117.21(19) . .
C5 N1 Co1 119.29(14) . .
C1 N1 Co1 123.38(15) . .
C8 N2 C9 116.08(18) . .
C8 N2 Co1 122.66(15) . 7_645
C9 N2 Co1 119.94(14) . 7_645
N2 C9 C10 124.2(2) . .
N2 C9 H9 117.9 . .
C10 C9 H9 117.9 . .
N1 C5 C4 123.3(2) . .
N1 C5 H5 118.4 . .
C4 C5 H5 118.4 . .
C9 C10 C6 118.8(2) . .
C9 C10 H10 120.6 . .
C6 C10 H10 120.6 . .
C4 C3 C2 118.4(2) . .
C4 C3 S1 121.11(18) . .
C2 C3 S1 120.32(17) . .
N2 C8 C7 123.7(2) . .
N2 C8 H8 118.1 . .
C7 C8 H8 118.1 . .
N1 C1 C2 123.4(2) . .
N1 C1 H1 118.3 . .
C2 C1 H1 118.3 . .
C7 C6 C10 117.4(2) . .
C7 C6 S1 125.76(17) . .
C10 C6 S1 116.80(17) . .
C8 C7 C6 119.5(2) . .
C8 C7 H7 120.2 . .
C6 C7 H7 120.2 . .
C3 C4 C5 119.0(2) . .
C3 C4 H4 120.5 . .
C5 C4 H4 120.5 . .
C1 C2 C3 118.6(2) . .
C1 C2 H2 120.7 . .
C3 C2 H2 120.7 . .

loop_
_geom_bond_atom_site_label_1
_geom_bond_atom_site_label_2
_geom_bond_distance
_geom_bond_site_symmetry_2
Br1 Co1 2.5696(2) .
Co1 N2 2.1826(18) 8_566
Co1 N2 2.1826(18) 7_666
Co1 N1 2.2066(18) 2_565
Co1 N1 2.2066(18) .
Co1 Br1 2.5696(2) 2_565
S1 C6 1.756(2) .
S1 C3 1.775(2) .
N1 C5 1.338(3) .
N1 C1 1.340(3) .
N2 C8 1.340(3) .
N2 C9 1.348(3) .
N2 Co1 2.1826(18) 7_645
C9 C10 1.377(3) .
C9 H9 0.9300 .
C5 C4 1.385(3) .
C5 H5 0.9300 .
C10 C6 1.394(3) .
C10 H10 0.9300 .
C3 C4 1.383(3) .
C3 C2 1.389(3) .
C8 C7 1.376(3) .
C8 H8 0.9300 .
C1 C2 1.387(3) .
C1 H1 0.9300 .
C6 C7 1.390(3) .
C7 H7 0.9300 .
C4 H4 0.9300 .
C2 H2 0.9300 .

loop_
_geom_hbond_atom_site_label_D
_geom_hbond_atom_site_label_H
_geom_hbond_atom_site_label_A
_geom_hbond_distance_DH
_geom_hbond_distance_HA
_geom_hbond_distance_DA
_geom_hbond_angle_DHA
_geom_hbond_site_symmetry_A
C9 H9 Br1 0.93 2.86 3.408(2) 119.1 8_565
C9 H9 S1 0.93 2.96 3.755(2) 144.6 4_645
C5 H5 Br1 0.93 3.03 3.616(2) 122.6 1_545
C5 H5 Br1 0.93 3.00 3.491(2) 114.8 2_565
C10 H10 Br1 0.93 2.90 3.784(2) 159.4 5_666
C4 H4 Br1 0.93 2.81 3.498(2) 131.5 1_545

loop_
_geom_torsion_atom_site_label_1
_geom_torsion_atom_site_label_2
_geom_torsion_atom_site_label_3
_geom_torsion_atom_site_label_4
_geom_torsion
_geom_torsion_site_symmetry_1
C8 N2 C9 C10 -4.1(3) .
Co1 N2 C9 C10 163.13(19) 7_645
C1 N1 C5 C4 1.5(3) .
Co1 N1 C5 C4 -174.65(18) .
N2 C9 C10 C6 0.4(4) .
C6 S1 C3 C4 64.2(2) .
C6 S1 C3 C2 -120.11(18) .
C9 N2 C8 C7 2.7(3) .
Co1 N2 C8 C7 -164.11(19) 7_645
C5 N1 C1 C2 1.3(3) .
Co1 N1 C1 C2 177.32(16) .
C9 C10 C6 C7 4.7(3) .
C9 C10 C6 S1 -173.03(18) .
C3 S1 C6 C7 1.9(2) .
C3 S1 C6 C10 179.49(18) .
N2 C8 C7 C6 2.3(4) .
C10 C6 C7 C8 -6.0(3) .
S1 C6 C7 C8 171.55(19) .
C2 C3 C4 C5 2.0(3) .
S1 C3 C4 C5 177.74(17) .
N1 C5 C4 C3 -3.2(4) .
N1 C1 C2 C3 -2.4(3) .
C4 C3 C2 C1 0.6(3) .
S1 C3 C2 C1 -175.17(17) .
